data_4322125
loop_
_publ_author_name
'Per H. Svensson'
'Lars Kloo'

_publ_contact_author
;
 Dr. L. Kloo
 Inorganic Chemistry 1
 Center for Chemistry and Chemical Engineering
 University of Lund
 P.O.124
 S - 22100 Lund
 Sweden
;
_publ_contact_author_email ' Lars.Kloo@inorg.lu.se '
_publ_contact_author_fax '+ 46-46-104439  '
_publ_contact_author_phone '+ 46-46-108157 '
_publ_section_title
;
 Metal Iodides in Polyiodide Networks: Synthesis and Structure of Binary
 Metal Iodide-Iodine Compounds Stable under Ambient Conditions
;
_journal_name_full 'Inorganic Chemistry'
_journal_page_first 3390
_journal_page_last 3393
_journal_paper_doi 10.1021/ic981348m
_journal_volume 38
_journal_year 1999
_chemical_formula_sum 'C12 H26 Hg2 I7 N8'
_chemical_formula_weight 1571.89
_chemical_name_systematic
; 
 ? 
;
_space_group_IT_number 55
_symmetry_cell_setting orthorhombic
_symmetry_space_group_name_Hall '-P 2 2ab'
_symmetry_space_group_name_H-M 'P b a m'
_atom_sites_solution_hydrogens geom
_atom_sites_solution_primary direct
_atom_sites_solution_secondary difmap
_audit_creation_method SHELXL
_cell_angle_alpha 90.00
_cell_angle_beta 90.00
_cell_angle_gamma 90.00
_cell_formula_units_Z 4
_cell_length_a 14.275(3)
_cell_length_b 19.721(4)
_cell_length_c 10.416(2)
_cell_measurement_reflns_used 6321
_cell_measurement_temperature 293(2)
_cell_measurement_theta_max 55
_cell_measurement_theta_min 0
_cell_volume 2932.3(10)
_computing_cell_refinement 'Siemens XSCANS'
_computing_data_collection 'Siemens XSCANS'
_computing_data_reduction 'Siemens SHELXTL'
_computing_molecular_graphics 'Siemens SHELXTL'
_computing_publication_material 'Siemens SHELXTL'
_computing_structure_refinement 'SHELXL-93 (Sheldrick, 1993)'
_computing_structure_solution 'SHELXS-86 (Sheldrick, 1990)'
_diffrn_ambient_temperature 293(2)
_diffrn_measurement_device 'Siemens SMART CCD'
_diffrn_measurement_method '\w scans'
_diffrn_radiation_monochromator graphite
_diffrn_radiation_source 'fine-focus sealed tube'
_diffrn_radiation_type MoK\a
_diffrn_radiation_wavelength 0.71073
_diffrn_reflns_av_R_equivalents 0.0584
_diffrn_reflns_av_sigmaI/netI 0.0387
_diffrn_reflns_limit_h_max 20
_diffrn_reflns_limit_h_min -13
_diffrn_reflns_limit_k_max 28
_diffrn_reflns_limit_k_min -27
_diffrn_reflns_limit_l_max 14
_diffrn_reflns_limit_l_min -13
_diffrn_reflns_number 19677
_diffrn_reflns_theta_max 27.50
_diffrn_reflns_theta_min 1.76
_exptl_absorpt_coefficient_mu 17.845
_exptl_absorpt_correction_T_max 0.024
_exptl_absorpt_correction_T_min 0.009
_exptl_absorpt_correction_type empirical
_exptl_crystal_colour black
_exptl_crystal_density_diffrn 3.561
_exptl_crystal_description prismatic
_exptl_crystal_F_000 2740
_exptl_crystal_size_max 0.28
_exptl_crystal_size_mid 0.25
_exptl_crystal_size_min 0.21
_refine_diff_density_max 1.266
_refine_diff_density_min -2.773
_refine_diff_density_rms 0.377
_refine_ls_extinction_method none
_refine_ls_goodness_of_fit_all 1.069
_refine_ls_goodness_of_fit_obs 1.131
_refine_ls_hydrogen_treatment noref
_refine_ls_matrix_type full
_refine_ls_number_parameters 160
_refine_ls_number_reflns 3453
_refine_ls_number_restraints 0
_refine_ls_restrained_S_all 1.062
_refine_ls_restrained_S_obs 1.131
_refine_ls_R_factor_all 0.0463
_refine_ls_R_factor_obs 0.0357
_refine_ls_shift/esd_max 0.004
_refine_ls_shift/esd_mean 0.000
_refine_ls_structure_factor_coef Fsqd
_refine_ls_weighting_details 'w=1/[\s^2^(Fo^2^)+(0.0399P)^2^+0.0000P] where P=(Fo^2^+2Fc^2^)/3'
_refine_ls_weighting_scheme calc
_refine_ls_wR_factor_all 0.0813
_refine_ls_wR_factor_obs 0.0775
_reflns_number_observed 2877
_reflns_number_total 3560
_reflns_observed_criterion >2sigma(I)
_cod_data_source_file ic981348m_1.cif
_cod_data_source_block '[C6N4H13]2(Hg2I6)1/2(HgI3).1/2I2'
_cod_depositor_comments
;
The following automatic conversions were performed:

'_refine_ls_weighting_scheme' value 'calc
w=1/[\s^2^(Fo^2^)+(0.0399P)^2^+0.0000P] where P=(Fo^2^+2Fc^2^)/3' was
changed to 'calc'. New tag '_refine_ls_weighting_details' was
created. The value of the new tag was set to
'w=1/[\s^2^(Fo^2^)+(0.0399P)^2^+0.0000P] where P=(Fo^2^+2Fc^2^)/3'.

Automatic conversion script
Id: cif_fix_values 3143 2015-03-26 13:38:13Z robertas 
;
_cod_original_cell_volume 2932.4(10)
_cod_database_code 4322125

loop_
_symmetry_equiv_pos_as_xyz
'x, y, z'
'-x, -y, z'
'-x+1/2, y+1/2, -z'
'x+1/2, -y+1/2, -z'
'-x, -y, -z'
'x, y, -z'
'x-1/2, -y-1/2, z'
'-x-1/2, y-1/2, z'

loop_
_atom_site_aniso_label
_atom_site_aniso_U_11
_atom_site_aniso_U_22
_atom_site_aniso_U_33
_atom_site_aniso_U_23
_atom_site_aniso_U_13
_atom_site_aniso_U_12
Hg2 0.0294(2) 0.0340(2) 0.0538(2) 0.000 0.000 0.0011(2)
Hg1A 0.084(12) 0.0282(11) 0.053(2) 0.000 0.000 0.020(4)
Hg1B 0.056(4) 0.025(2) 0.035(2) 0.0022(9) 0.000(2) 0.009(2)
I1 0.0334(3) 0.0423(4) 0.0615(5) 0.000 0.000 -0.0005(3)
I4 0.0407(3) 0.0221(3) 0.0423(4) 0.000 0.000 0.0092(2)
I3 0.0254(3) 0.0289(3) 0.0357(3) 0.000 0.000 0.0004(2)
I2 0.0274(2) 0.0241(2) 0.0448(3) -0.0039(2) 0.0013(2) 0.00212(14)
I5 0.0280(2) 0.0527(3) 0.0404(3) 0.0146(2) 0.0054(2) 0.0081(2)
N1 0.026(4) 0.022(3) 0.042(4) 0.000 0.000 0.007(3)
N2 0.027(4) 0.022(3) 0.039(4) 0.000 0.000 0.004(3)
N3 0.025(2) 0.037(3) 0.026(3) 0.002(2) -0.002(2) -0.002(2)
N4 0.018(3) 0.010(3) 0.040(4) 0.000 0.000 0.006(2)
N5 0.022(2) 0.023(2) 0.019(2) 0.001(2) 0.000(2) 0.001(2)
N6 0.019(3) 0.015(3) 0.029(3) 0.000 0.000 -0.001(3)
C1 0.032(3) 0.035(3) 0.035(3) 0.006(3) 0.000(3) -0.002(3)
C2 0.019(4) 0.036(5) 0.036(5) 0.000 0.000 -0.001(4)
C3 0.035(3) 0.031(3) 0.034(3) -0.007(3) 0.002(3) -0.005(3)
C4 0.022(4) 0.045(5) 0.032(5) 0.000 0.000 0.001(4)
C5 0.029(3) 0.022(3) 0.026(3) -0.009(2) -0.002(2) -0.001(2)
C6 0.015(4) 0.026(4) 0.037(5) 0.000 0.000 -0.004(3)
C7 0.014(4) 0.026(4) 0.029(4) 0.000 0.000 0.007(3)
C8 0.026(3) 0.020(3) 0.022(3) 0.005(2) 0.000(2) -0.002(2)

loop_
_atom_site_label
_atom_site_type_symbol
_atom_site_fract_x
_atom_site_fract_y
_atom_site_fract_z
_atom_site_U_iso_or_equiv
_atom_site_thermal_displace_type
_atom_site_occupancy
_atom_site_calc_flag
_atom_site_refinement_flags
_atom_site_disorder_group
Hg2 Hg 0.90676(3) 0.18041(2) 0.5000 0.03906(11) Uani 1 d S .
Hg1A Hg 1.0000 0.5000 0.1968(8) 0.055(4) Uani 0.53(6) d SP .
Hg1B Hg 1.0284(15) 0.4980(7) 0.2028(8) 0.039(2) Uani 0.24(3) d P .
I1 I 1.40407(5) 0.50214(3) 0.0000 0.0458(2) Uani 1 d S .
I4 I 0.74296(4) 0.24734(2) 0.5000 0.0350(2) Uani 1 d S .
I3 I 1.16326(4) 0.49834(3) 0.0000 0.02998(14) Uani 1 d S .
I2 I 1.00150(3) 0.37008(2) 0.26488(5) 0.03211(11) Uani 1 d . .
I5 I 1.00602(3) 0.14338(3) 0.28762(5) 0.04039(13) Uani 1 d . .
N1 N 1.1925(5) 0.3140(3) 0.0000 0.030(2) Uani 1 d S .
H1 H 1.1560(5) 0.3519(3) 0.0000 0.036 Uiso 1 calc SR .
N2 N 1.3097(5) 0.6929(3) 0.0000 0.029(2) Uani 1 d S .
N3 N 0.8112(4) 0.2466(2) 0.1162(5) 0.0295(11) Uani 1 d . .
N4 N 1.1876(4) 0.0637(3) 0.5000 0.0228(14) Uani 1 d S .
H4 H 1.1499(4) 0.1009(3) 0.5000 0.027 Uiso 1 calc SR .
N5 N 1.1922(3) 0.5047(2) 0.3837(4) 0.0213(10) Uani 1 d . .
N6 N 0.8100(4) 0.0576(3) 0.5000 0.0211(13) Uani 1 d S .
C1 C 0.7554(4) 0.1867(3) 0.1189(6) 0.0341(14) Uani 1 d . .
H1A H 0.7174(4) 0.1860(3) 0.1960(6) 0.041 Uiso 1 calc R .
H1B H 0.7954(4) 0.1469(3) 0.1192(6) 0.041 Uiso 1 calc R .
C2 C 1.3682(6) 0.7514(4) 0.0000 0.031(2) Uani 1 d S .
H2A H 1.4080(6) 0.7512(4) -0.0755 0.037 Uiso 0.50 calc PR .
H2B H 1.4080(6) 0.7512(4) 0.0755 0.037 Uiso 0.50 calc PR .
C3 C 0.7512(5) 0.3063(3) 0.1138(6) 0.0332(14) Uani 1 d . .
H3A H 0.7899(5) 0.3467(3) 0.1141(6) 0.040 Uiso 1 calc R .
H3B H 0.7127(5) 0.3070(3) 0.1906(6) 0.040 Uiso 1 calc R .
C4 C 0.8695(6) 0.2462(5) 0.0000 0.033(2) Uani 1 d S .
H4A H 0.9099(6) 0.2857(5) 0.0000 0.040 Uiso 1 calc SR .
H4B H 0.9089(6) 0.2061(5) 0.0000 0.040 Uiso 1 calc SR .
C5 C 0.7504(4) 0.4357(3) 0.3819(6) 0.0259(12) Uani 1 d . .
H5A H 0.7896(4) 0.3955(3) 0.3824(6) 0.031 Uiso 1 calc R .
H5B H 0.7125(4) 0.4350(3) 0.3047(6) 0.031 Uiso 1 calc R .
C6 C 0.8708(6) -0.0001(4) 0.5000 0.026(2) Uani 1 d S .
H6A H 0.9106(6) 0.0009(4) 0.5755 0.031 Uiso 0.50 calc PR .
H6B H 0.9106(6) 0.0009(4) 0.4245 0.031 Uiso 0.50 calc PR .
C7 C 0.8679(5) 0.4952(4) 0.5000 0.023(2) Uani 1 d S .
H7A H 0.9078(5) 0.5351(4) 0.5000 0.028 Uiso 1 calc SR .
H7B H 0.9077(5) 0.4554(4) 0.5000 0.028 Uiso 1 calc SR .
C8 C 0.7500(4) 0.0559(3) 0.3851(5) 0.0229(12) Uani 1 d . .
H8A H 0.7102(4) 0.0957(3) 0.3839(5) 0.027 Uiso 1 calc R .
H8B H 0.7890(4) 0.0569(3) 0.3088(5) 0.027 Uiso 1 calc R .

loop_
_atom_type_symbol
_atom_type_description
_atom_type_scat_dispersion_real
_atom_type_scat_dispersion_imag
_atom_type_scat_source
N N 0.0061 0.0033 'International Tables Vol C Tables 4.2.6.8 and 6.1.1.4'
I I -0.4742 1.8119 'International Tables Vol C Tables 4.2.6.8 and 6.1.1.4'
Hg Hg -2.3894 9.2266 'International Tables Vol C Tables 4.2.6.8 and 6.1.1.4'
C C 0.0033 0.0016 'International Tables Vol C Tables 4.2.6.8 and 6.1.1.4'
H H 0.0000 0.0000 'International Tables Vol C Tables 4.2.6.8 and 6.1.1.4'

loop_
_geom_angle_atom_site_label_1
_geom_angle_atom_site_label_2
_geom_angle_atom_site_label_3
_geom_angle
_geom_angle_site_symmetry_1
_geom_angle_site_symmetry_3
_geom_angle_publ_flag
I4 Hg2 I5 125.744(13) . 6_556 ?
I4 Hg2 I5 125.745(13) . . ?
I5 Hg2 I5 108.45(3) 6_556 . ?
Hg1B Hg1A I2 93.4(19) 2_765 . ?
Hg1B Hg1A I2 82.0(17) 2_765 2_765 ?
I2 Hg1A I2 149.1(3) . 2_765 ?
Hg1B Hg1A I3 50.2(20) 2_765 5_765 ?
I2 Hg1A I3 101.09(9) . 5_765 ?
I2 Hg1A I3 99.20(9) 2_765 5_765 ?
Hg1B Hg1A I3 147.0(22) 2_765 1 ?
I2 Hg1A I3 99.20(9) . 1 ?
I2 Hg1A I3 101.09(9) 2_765 1 ?
I3 Hg1A I3 97.3(2) 5_765 1 ?
Hg1B Hg1A I3 147.0(22) 2_765 . ?
I2 Hg1A I3 99.20(9) . . ?
I2 Hg1A I3 101.09(9) 2_765 . ?
I3 Hg1A I3 97.3(2) 5_765 . ?
I3 Hg1A I3 0.00(2) 1 . ?
Hg1B Hg1B I2 87.0(17) 2_765 . ?
Hg1B Hg1B I2 75.6(18) 2_765 2_765 ?
I2 Hg1B I2 146.8(5) . 2_765 ?
Hg1B Hg1B I3 132.1(4) 2_765 1 ?
I2 Hg1B I3 106.4(5) . 1 ?
I2 Hg1B I3 106.2(4) 2_765 1 ?
Hg1B Hg1B I3 132.1(4) 2_765 . ?
I2 Hg1B I3 106.4(5) . . ?
I2 Hg1B I3 106.2(4) 2_765 . ?
I3 Hg1B I3 0.00(3) 1 . ?
I3 I3 Hg1B 0.0(100) 1 . ?
I3 I3 Hg1B 0.0(100) 1 6 ?
Hg1B I3 Hg1B 95.3(7) . 6 ?
I3 I3 Hg1A 0.0(100) 1 5_765 ?
Hg1B I3 Hg1A 89.0(4) . 5_765 ?
Hg1B I3 Hg1A 6.3(3) 6 5_765 ?
I3 I3 Hg1A 0.0(100) 1 . ?
Hg1B I3 Hg1A 6.3(4) . . ?
Hg1B I3 Hg1A 89.0(4) 6 . ?
Hg1A I3 Hg1A 82.7(2) 5_765 . ?
Hg1B I2 Hg1A 8.9(5) . . ?
Hg1B I2 Hg1B 17.4(9) . 2_765 ?
Hg1A I2 Hg1B 8.7(4) . 2_765 ?
C2 N1 C1 109.3(4) 3_745 7_665 ?
C2 N1 C1 109.3(4) 3_745 4 ?
C1 N1 C1 108.1(7) 7_665 4 ?
C2 N2 C3 109.7(4) . 5_765 ?
C2 N2 C3 109.7(4) . 2_765 ?
C3 N2 C3 107.5(7) 5_765 2_765 ?
C1 N3 C3 110.0(5) . . ?
C1 N3 C4 109.2(6) . . ?
C3 N3 C4 108.9(5) . . ?
C6 N4 C5 109.4(4) 5_756 4_556 ?
C6 N4 C5 109.4(4) 5_756 7_665 ?
C5 N4 C5 107.8(6) 4_556 7_665 ?
C5 N5 C8 110.6(5) 2_765 7_665 ?
C5 N5 C7 109.9(5) 2_765 5_766 ?
C8 N5 C7 108.7(4) 7_665 5_766 ?
C6 N6 C8 109.6(4) . . ?
C6 N6 C8 109.6(4) . 6_556 ?
C8 N6 C8 108.9(6) . 6_556 ?
N3 C1 N1 108.6(5) . 7_565 ?
N2 C2 N1 109.0(7) . 3_755 ?
N3 C3 N2 111.7(5) . 5_765 ?
N3 C4 N3 111.0(7) 6 . ?
N5 C5 N4 108.7(4) 2_765 7_565 ?
N6 C6 N4 109.0(6) . 5_756 ?
N5 C7 N5 109.3(6) 2_765 5_766 ?
N5 C8 N6 110.9(4) 7_565 . ?

loop_
_geom_bond_atom_site_label_1
_geom_bond_atom_site_label_2
_geom_bond_distance
_geom_bond_site_symmetry_2
_geom_bond_publ_flag
Hg2 I4 2.6850(8) . ?
Hg2 I5 2.7267(7) 6_556 ?
Hg2 I5 2.7267(6) . ?
Hg1A Hg1B 0.41(2) 2_765 ?
Hg1A I2 2.658(2) . ?
Hg1A I2 2.659(2) 2_765 ?
Hg1A I3 3.104(5) 5_765 ?
Hg1A I3 3.104(5) 1 ?
Hg1A I3 3.104(5) . ?
Hg1B Hg1B 0.81(4) 2_765 ?
Hg1B I2 2.632(12) . ?
Hg1B I2 2.715(14) 2_765 ?
Hg1B I3 2.858(14) 1 ?
Hg1B I3 2.858(14) . ?
I1 I1 2.7402(15) 5_865 ?
I3 I3 0.0000(15) 1 ?
I3 Hg1B 2.858(14) 6 ?
I3 Hg1A 3.104(5) 5_765 ?
I2 Hg1B 2.714(14) 2_765 ?
N1 C2 1.508(10) 3_745 ?
N1 C1 1.530(8) 7_665 ?
N1 C1 1.530(8) 4 ?
N2 C2 1.426(10) . ?
N2 C3 1.470(8) 5_765 ?
N2 C3 1.470(8) 2_765 ?
N3 C1 1.424(8) . ?
N3 C3 1.457(8) . ?
N3 C4 1.469(7) . ?
N4 C6 1.508(9) 5_756 ?
N4 C5 1.522(7) 4_556 ?
N4 C5 1.522(7) 7_665 ?
N5 C5 1.432(7) 2_765 ?
N5 C8 1.453(6) 7_665 ?
N5 C7 1.485(6) 5_766 ?
N6 C6 1.432(9) . ?
N6 C8 1.472(7) . ?
N6 C8 1.472(7) 6_556 ?
C1 N1 1.530(8) 7_565 ?
C2 N1 1.508(10) 3_755 ?
C3 N2 1.470(8) 5_765 ?
C4 N3 1.469(7) 6 ?
C5 N5 1.432(7) 2_765 ?
C5 N4 1.522(7) 7_565 ?
C6 N4 1.508(9) 5_756 ?
C7 N5 1.485(6) 2_765 ?
C7 N5 1.485(6) 5_766 ?
C8 N5 1.453(6) 7_565 ?
